data_6000535
loop_
_publ_author_name
'Clarke, S. J.'
'Cockcroft, J. K.'
'Fitch, A. N.'

_publ_section_title
;
 The structure of solid CF3I
;
_journal_coden_ASTM ZEKRDZ
_journal_issue 1-2
_journal_name_full 'Zeitschrift f\"ur Kristallographie'
_journal_page_first 87
_journal_page_last 95
_journal_paper_doi 10.1524/zkri.1993.206.12.87
_journal_volume 206
_journal_year 1993
_chemical_formula_sum 'C F3 I'
_space_group_name_H-M_alt 'C m c a'
_cell_angle_alpha 90.000
_cell_angle_beta 90.000
_cell_angle_gamma 90.000
_cell_length_a 7.5354
_cell_length_b 5.8491
_cell_length_c 19.3230
_cell_volume 851.67
_diffrn_ambient_temperature 130
_cod_database_code 6000535

loop_
_atom_site_label
_atom_site_fract_x
_atom_site_fract_y
_atom_site_fract_z
? ? ? ?
